data_7058768
loop_
_publ_author_name
'Hayashi, Satoko'
'Uegaito, Manabu'
'Nishide, Taro'
'Tanaka, Eiichiro'
'Nakanishi, Waro'
'Sasamori, Takahiro'
'Tokitoh, Norihiro'
'Minoura, Mao'

_publ_section_title
;
 Nature of the E&#x22EF;E&#x2032; interactions (E, E&#x2032; = O, S, Se,
 and Te) at naphthalene 1,8-positions with fine details of the structures:
 experimental and theoretical investigations
;
_journal_issue 36
_journal_name_full 'New Journal of Chemistry'
_journal_page_first 14224
_journal_paper_doi 10.1039/C9NJ02198A
_journal_volume 43
_journal_year 2019
_chemical_formula_moiety 'C22 H16 O S'
_chemical_formula_sum 'C22 H16 O S'
_chemical_formula_weight 328.41
_space_group_crystal_system monoclinic
_space_group_IT_number 14
_space_group_name_Hall '-P 2ybc'
_space_group_name_H-M_alt 'P 1 21/c 1'
_symmetry_space_group_name_Hall '-P 2ybc'
_symmetry_space_group_name_H-M 'P 1 21/c 1'
_atom_sites_solution_hydrogens geom
_audit_creation_method SHELXL-2014/7
_audit_update_record
;
2019-07-25 deposited with the CCDC.    2019-08-08 downloaded from the CCDC.
;
_cell_angle_alpha 90
_cell_angle_beta 92.9933(8)
_cell_angle_gamma 90
_cell_formula_units_Z 4
_cell_length_a 8.2047(2)
_cell_length_b 15.2729(3)
_cell_length_c 13.0590(3)
_cell_measurement_reflns_used 14140
_cell_measurement_temperature 103(2)
_cell_measurement_theta_max 25.5
_cell_measurement_theta_min 2.82
_cell_volume 1634.18(6)
_computing_cell_refinement CrystalClear
_computing_data_collection CrystalClear
_computing_data_reduction CrystalClear
_computing_molecular_graphics 'Yadokari-XG 2011 (Wakita Nemoto et al., 2011)'
_computing_publication_material 'Yadokari-XG 2011 (Wakita,Nemoto et al., 2011)'
_computing_structure_refinement 'SHELXL-2014/7 (Sheldrick, 2014)'
_computing_structure_solution 'SHELXT-2014/7 (Sheldrick, 2014)'
_diffrn_ambient_temperature 103(2)
_diffrn_detector_area_resol_mean 7.31
_diffrn_measured_fraction_theta_full 0.994
_diffrn_measured_fraction_theta_max 0.994
_diffrn_measurement_device_type 'Rigaku Mercury'
_diffrn_measurement_method \w
_diffrn_radiation_monochromator graphite
_diffrn_radiation_source 'fine-focus sealed tube'
_diffrn_radiation_type MoK\a
_diffrn_radiation_wavelength 0.71069
_diffrn_reflns_av_R_equivalents 0.0340
_diffrn_reflns_av_unetI/netI 0.0244
_diffrn_reflns_Laue_measured_fraction_full 0.994
_diffrn_reflns_Laue_measured_fraction_max 0.994
_diffrn_reflns_limit_h_max 9
_diffrn_reflns_limit_h_min -9
_diffrn_reflns_limit_k_max 18
_diffrn_reflns_limit_k_min -18
_diffrn_reflns_limit_l_max 15
_diffrn_reflns_limit_l_min -15
_diffrn_reflns_number 14140
_diffrn_reflns_point_group_measured_fraction_full 0.994
_diffrn_reflns_point_group_measured_fraction_max 0.994
_diffrn_reflns_theta_full 25.240
_diffrn_reflns_theta_max 25.496
_diffrn_reflns_theta_min 2.821
_exptl_absorpt_coefficient_mu 0.203
_exptl_absorpt_correction_T_max 0.980
_exptl_absorpt_correction_T_min 0.942
_exptl_absorpt_correction_type multi-scan
_exptl_absorpt_process_details 'Jacobson, R. (1998) Private communication'
_exptl_crystal_colour colorless
_exptl_crystal_density_diffrn 1.335
_exptl_crystal_description prismatic
_exptl_crystal_F_000 688
_exptl_crystal_size_max 0.300
_exptl_crystal_size_mid 0.200
_exptl_crystal_size_min 0.100
_refine_diff_density_max 0.605
_refine_diff_density_min -0.424
_refine_diff_density_rms 0.061
_refine_ls_extinction_method none
_refine_ls_goodness_of_fit_ref 1.083
_refine_ls_hydrogen_treatment constr
_refine_ls_matrix_type full
_refine_ls_number_parameters 217
_refine_ls_number_reflns 3020
_refine_ls_number_restraints 0
_refine_ls_restrained_S_all 1.083
_refine_ls_R_factor_all 0.0404
_refine_ls_R_factor_gt 0.0357
_refine_ls_shift/su_max 0.001
_refine_ls_shift/su_mean 0.000
_refine_ls_structure_factor_coef Fsqd
_refine_ls_weighting_details 'w=1/[\s^2^(Fo^2^)+(0.0503P)^2^+0.8980P] where P=(Fo^2^+2Fc^2^)/3'
_refine_ls_weighting_scheme calc
_refine_ls_wR_factor_gt 0.0966
_refine_ls_wR_factor_ref 0.0993
_reflns_Friedel_coverage 0.000
_reflns_number_gt 2668
_reflns_number_total 3020
_reflns_threshold_expression 'I > 2\s(I)'
_cod_data_source_file c9nj02198a2.cif
_cod_data_source_block 3a_PhO-PhS-Nap
_cod_depositor_comments 'Adding full bibliography for 7058768--7058773.cif.'
_cod_database_code 7058768
_shelx_shelxl_version_number 2014/7
_shelx_space_group_comment
;
The symmetry employed for this shelxl refinement is uniquely defined
by the following loop, which should always be used as a source of
symmetry information in preference to the above space-group names.
They are only intended as comments.
;
_shelx_estimated_absorpt_t_min 0.942
_shelx_estimated_absorpt_t_max 0.980

loop_
_space_group_symop_operation_xyz
'x, y, z'
'-x, y+1/2, -z+1/2'
'-x, -y, -z'
'x, -y-1/2, z-1/2'

loop_
_atom_site_label
_atom_site_type_symbol
_atom_site_fract_x
_atom_site_fract_y
_atom_site_fract_z
_atom_site_U_iso_or_equiv
_atom_site_adp_type
_atom_site_occupancy
_atom_site_site_symmetry_order
_atom_site_calc_flag
_atom_site_refinement_flags_posn
_atom_site_refinement_flags_adp
S1 S 0.13262(5) -0.09088(3) 0.68400(3) 0.01923(14) Uani 1 1 d . .
C1 C 0.18314(19) -0.16955(10) 0.59061(12) 0.0183(3) Uani 1 1 d . .
C2 C 0.0952(2) -0.17571(11) 0.49649(13) 0.0210(4) Uani 1 1 d . .
H1 H 0.0145 -0.1332 0.4778 0.025 Uiso 1 1 calc R U
C3 C 0.1259(2) -0.24422(11) 0.43015(13) 0.0247(4) Uani 1 1 d . .
H2 H 0.0681 -0.2477 0.3653 0.030 Uiso 1 1 calc R U
C4 C 0.2411(2) -0.30763(11) 0.45856(14) 0.0267(4) Uani 1 1 d . .
H3 H 0.2607 -0.3550 0.4136 0.032 Uiso 1 1 calc R U
C5 C 0.3271(2) -0.30188(11) 0.55211(14) 0.0267(4) Uani 1 1 d . .
H4 H 0.4053 -0.3455 0.5714 0.032 Uiso 1 1 calc R U
C6 C 0.2999(2) -0.23269(11) 0.61808(13) 0.0225(4) Uani 1 1 d . .
H5 H 0.3608 -0.2284 0.6818 0.027 Uiso 1 1 calc R U
C7 C 0.21122(19) 0.00929(10) 0.63551(12) 0.0169(3) Uani 1 1 d . .
C8 C 0.28363(19) 0.01309(11) 0.54270(12) 0.0197(3) Uani 1 1 d . .
H6 H 0.2878 -0.0383 0.5020 0.024 Uiso 1 1 calc R U
C9 C 0.3517(2) 0.09120(11) 0.50659(13) 0.0213(4) Uani 1 1 d . .
H7 H 0.3994 0.0919 0.4418 0.026 Uiso 1 1 calc R U
C10 C 0.34968(19) 0.16571(11) 0.56379(13) 0.0208(4) Uani 1 1 d . .
H8 H 0.3987 0.2176 0.5396 0.025 Uiso 1 1 calc R U
C11 C 0.27455(18) 0.16622(10) 0.65949(12) 0.0178(3) Uani 1 1 d . .
C12 C 0.2699(2) 0.24443(11) 0.71778(13) 0.0217(4) Uani 1 1 d . .
H9 H 0.3214 0.2956 0.6937 0.026 Uiso 1 1 calc R U
C13 C 0.1928(2) 0.24758(11) 0.80788(13) 0.0227(4) Uani 1 1 d . .
H10 H 0.1901 0.3006 0.8458 0.027 Uiso 1 1 calc R U
C14 C 0.1173(2) 0.17185(11) 0.84424(12) 0.0208(4) Uani 1 1 d . .
H11 H 0.0621 0.1740 0.9063 0.025 Uiso 1 1 calc R U
C15 C 0.12313(19) 0.09516(10) 0.79070(12) 0.0173(3) Uani 1 1 d . .
C16 C 0.20138(18) 0.08792(10) 0.69601(12) 0.0162(3) Uani 1 1 d . .
O1 O 0.05685(13) 0.02008(7) 0.83448(8) 0.0190(3) Uani 1 1 d . .
C17 C -0.11347(19) 0.01262(10) 0.83080(12) 0.0175(3) Uani 1 1 d . .
C18 C -0.2122(2) 0.04544(11) 0.75077(12) 0.0220(4) Uani 1 1 d . .
H12 H -0.1664 0.0771 0.6967 0.026 Uiso 1 1 calc R U
C19 C -0.3795(2) 0.03142(11) 0.75069(13) 0.0244(4) Uani 1 1 d . .
H13 H -0.4483 0.0533 0.6958 0.029 Uiso 1 1 calc R U
C20 C -0.4472(2) -0.01428(11) 0.83008(14) 0.0243(4) Uani 1 1 d . .
H14 H -0.5618 -0.0235 0.8297 0.029 Uiso 1 1 calc R U
C21 C -0.3461(2) -0.04637(11) 0.90991(13) 0.0239(4) Uani 1 1 d . .
H15 H -0.3918 -0.0773 0.9646 0.029 Uiso 1 1 calc R U
C22 C -0.1785(2) -0.03355(10) 0.91041(12) 0.0204(3) Uani 1 1 d . .
H16 H -0.1092 -0.0562 0.9647 0.024 Uiso 1 1 calc R U

loop_
_atom_site_aniso_label
_atom_site_aniso_U_11
_atom_site_aniso_U_22
_atom_site_aniso_U_33
_atom_site_aniso_U_23
_atom_site_aniso_U_13
_atom_site_aniso_U_12
S1 0.0233(2) 0.0157(2) 0.0189(2) -0.00066(14) 0.00346(16) -0.00099(15)
C1 0.0187(8) 0.0170(8) 0.0196(8) -0.0004(6) 0.0038(6) -0.0012(6)
C2 0.0205(8) 0.0206(8) 0.0219(8) 0.0011(6) 0.0010(6) 0.0007(7)
C3 0.0269(9) 0.0261(9) 0.0214(9) -0.0030(7) 0.0025(7) -0.0041(7)
C4 0.0335(10) 0.0193(8) 0.0284(9) -0.0030(7) 0.0116(8) -0.0014(7)
C5 0.0292(9) 0.0209(9) 0.0309(10) 0.0056(7) 0.0101(8) 0.0074(7)
C6 0.0222(8) 0.0250(9) 0.0203(8) 0.0050(7) 0.0016(7) 0.0017(7)
C7 0.0139(7) 0.0160(8) 0.0205(8) 0.0018(6) -0.0014(6) 0.0008(6)
C8 0.0191(8) 0.0185(8) 0.0212(8) -0.0006(6) -0.0004(6) 0.0023(6)
C9 0.0183(8) 0.0256(9) 0.0203(8) 0.0042(7) 0.0033(6) 0.0039(6)
C10 0.0180(8) 0.0196(8) 0.0249(8) 0.0061(7) 0.0023(6) -0.0007(6)
C11 0.0140(7) 0.0175(8) 0.0215(8) 0.0026(6) -0.0017(6) 0.0005(6)
C12 0.0207(8) 0.0171(8) 0.0270(9) 0.0018(7) -0.0020(7) -0.0021(6)
C13 0.0244(9) 0.0178(8) 0.0253(9) -0.0034(7) -0.0041(7) 0.0012(7)
C14 0.0214(8) 0.0229(8) 0.0178(8) -0.0010(6) -0.0011(6) 0.0027(7)
C15 0.0142(7) 0.0186(8) 0.0189(8) 0.0041(6) -0.0024(6) -0.0012(6)
C16 0.0131(7) 0.0168(8) 0.0184(8) 0.0021(6) -0.0028(6) 0.0010(6)
O1 0.0156(5) 0.0252(6) 0.0161(5) 0.0019(4) 0.0016(4) -0.0031(4)
C17 0.0180(8) 0.0176(8) 0.0172(8) -0.0041(6) 0.0023(6) 0.0009(6)
C18 0.0228(9) 0.0268(9) 0.0167(8) 0.0012(7) 0.0024(6) 0.0021(7)
C19 0.0224(9) 0.0272(9) 0.0234(9) -0.0016(7) -0.0018(7) 0.0032(7)
C20 0.0188(8) 0.0214(8) 0.0329(10) -0.0048(7) 0.0020(7) -0.0018(7)
C21 0.0290(9) 0.0182(8) 0.0252(9) -0.0001(7) 0.0067(7) -0.0039(7)
C22 0.0262(9) 0.0168(8) 0.0180(8) 0.0001(6) -0.0010(6) 0.0004(6)

loop_
_atom_type_symbol
_atom_type_description
_atom_type_scat_dispersion_real
_atom_type_scat_dispersion_imag
_atom_type_scat_source
C C 0.0033 0.0016 'International Tables Vol C Tables 4.2.6.8 and 6.1.1.4'
H H 0.0000 0.0000 'International Tables Vol C Tables 4.2.6.8 and 6.1.1.4'
O O 0.0106 0.0060 'International Tables Vol C Tables 4.2.6.8 and 6.1.1.4'
S S 0.1246 0.1234 'International Tables Vol C Tables 4.2.6.8 and 6.1.1.4'

loop_
_geom_angle_atom_site_label_1
_geom_angle_atom_site_label_2
_geom_angle_atom_site_label_3
_geom_angle
C1 S1 C7 103.54(7)
C6 C1 C2 119.82(15)
C6 C1 S1 118.25(12)
C2 C1 S1 121.45(13)
C3 C2 C1 119.84(15)
C3 C2 H1 120.1
C1 C2 H1 120.1
C2 C3 C4 120.06(16)
C2 C3 H2 120.0
C4 C3 H2 120.0
C5 C4 C3 120.04(16)
C5 C4 H3 120.0
C3 C4 H3 120.0
C4 C5 C6 120.40(16)
C4 C5 H4 119.8
C6 C5 H4 119.8
C5 C6 C1 119.83(16)
C5 C6 H5 120.1
C1 C6 H5 120.1
C8 C7 C16 119.06(14)
C8 C7 S1 121.82(12)
C16 C7 S1 119.12(12)
C7 C8 C9 121.77(15)
C7 C8 H6 119.1
C9 C8 H6 119.1
C10 C9 C8 120.51(15)
C10 C9 H7 119.7
C8 C9 H7 119.7
C9 C10 C11 120.32(15)
C9 C10 H8 119.8
C11 C10 H8 119.8
C12 C11 C10 120.10(14)
C12 C11 C16 120.10(15)
C10 C11 C16 119.80(14)
C13 C12 C11 121.26(15)
C13 C12 H9 119.4
C11 C12 H9 119.4
C12 C13 C14 119.59(15)
C12 C13 H10 120.2
C14 C13 H10 120.2
C15 C14 C13 120.31(16)
C15 C14 H11 119.8
C13 C14 H11 119.8
C14 C15 O1 117.86(14)
C14 C15 C16 122.63(14)
O1 C15 C16 119.41(13)
C15 C16 C11 116.08(14)
C15 C16 C7 125.44(14)
C11 C16 C7 118.48(14)
C17 O1 C15 117.37(12)
C18 C17 C22 121.21(15)
C18 C17 O1 122.74(14)
C22 C17 O1 115.99(14)
C17 C18 C19 118.99(16)
C17 C18 H12 120.5
C19 C18 H12 120.5
C18 C19 C20 120.69(16)
C18 C19 H13 119.7
C20 C19 H13 119.7
C21 C20 C19 119.41(16)
C21 C20 H14 120.3
C19 C20 H14 120.3
C20 C21 C22 120.47(16)
C20 C21 H15 119.8
C22 C21 H15 119.8
C17 C22 C21 119.22(15)
C17 C22 H16 120.4
C21 C22 H16 120.4

loop_
_geom_bond_atom_site_label_1
_geom_bond_atom_site_label_2
_geom_bond_distance
S1 C1 1.7765(16)
S1 C7 1.7889(16)
C1 C6 1.393(2)
C1 C2 1.396(2)
C2 C3 1.390(2)
C2 H1 0.9500
C3 C4 1.390(3)
C3 H2 0.9500
C4 C5 1.381(3)
C4 H3 0.9500
C5 C6 1.389(2)
C5 H4 0.9500
C6 H5 0.9500
C7 C8 1.378(2)
C7 C16 1.442(2)
C8 C9 1.409(2)
C8 H6 0.9500
C9 C10 1.362(2)
C9 H7 0.9500
C10 C11 1.422(2)
C10 H8 0.9500
C11 C12 1.418(2)
C11 C16 1.431(2)
C12 C13 1.366(3)
C12 H9 0.9500
C13 C14 1.406(2)
C13 H10 0.9500
C14 C15 1.366(2)
C14 H11 0.9500
C15 O1 1.4035(19)
C15 C16 1.427(2)
O1 C17 1.4004(19)
C17 C18 1.383(2)
C17 C22 1.386(2)
C18 C19 1.389(2)
C18 H12 0.9500
C19 C20 1.390(3)
C19 H13 0.9500
C20 C21 1.388(3)
C20 H14 0.9500
C21 C22 1.388(2)
C21 H15 0.9500
C22 H16 0.9500

loop_
_geom_torsion_atom_site_label_1
_geom_torsion_atom_site_label_2
_geom_torsion_atom_site_label_3
_geom_torsion_atom_site_label_4
_geom_torsion
C7 S1 C1 C6 111.69(13)
C7 S1 C1 C2 -76.27(15)
C6 C1 C2 C3 -0.8(2)
S1 C1 C2 C3 -172.67(13)
C1 C2 C3 C4 1.6(3)
C2 C3 C4 C5 -1.0(3)
C3 C4 C5 C6 -0.4(3)
C4 C5 C6 C1 1.2(3)
C2 C1 C6 C5 -0.6(2)
S1 C1 C6 C5 171.55(13)
C1 S1 C7 C8 2.81(15)
C1 S1 C7 C16 -176.00(12)
C16 C7 C8 C9 1.6(2)
S1 C7 C8 C9 -177.26(12)
C7 C8 C9 C10 0.9(2)
C8 C9 C10 C11 -1.8(2)
C9 C10 C11 C12 -178.73(15)
C9 C10 C11 C16 0.3(2)
C10 C11 C12 C13 177.32(15)
C16 C11 C12 C13 -1.7(2)
C11 C12 C13 C14 0.5(2)
C12 C13 C14 C15 1.0(2)
C13 C14 C15 O1 175.16(14)
C13 C14 C15 C16 -1.2(2)
C14 C15 C16 C11 0.0(2)
O1 C15 C16 C11 -176.32(13)
C14 C15 C16 C7 -179.68(15)
O1 C15 C16 C7 4.0(2)
C12 C11 C16 C15 1.4(2)
C10 C11 C16 C15 -177.60(14)
C12 C11 C16 C7 -178.88(14)
C10 C11 C16 C7 2.1(2)
C8 C7 C16 C15 176.69(15)
S1 C7 C16 C15 -4.5(2)
C8 C7 C16 C11 -3.0(2)
S1 C7 C16 C11 175.84(11)
C14 C15 O1 C17 76.08(17)
C16 C15 O1 C17 -107.41(16)
C15 O1 C17 C18 32.7(2)
C15 O1 C17 C22 -150.15(14)
C22 C17 C18 C19 -0.1(2)
O1 C17 C18 C19 176.86(15)
C17 C18 C19 C20 0.5(3)
C18 C19 C20 C21 -0.2(3)
C19 C20 C21 C22 -0.4(3)
C18 C17 C22 C21 -0.5(2)
O1 C17 C22 C21 -177.68(14)
C20 C21 C22 C17 0.8(2)
